data_1572308
loop_
_publ_author_name
'Song, Qiuyi'
'Long, Sihui'

_publ_section_title
;
 Redetermined structure of 4-(benzyloxy)benzoic acid
;
_journal_coeditor_code HB4473
_journal_issue 8
_journal_name_full IUCrData
_journal_paper_doi 10.1107/S2414314624007521
_journal_volume 9
_journal_year 2024
_chemical_formula_iupac 'C14 H12 O3'
_chemical_formula_moiety 'C14 H12 O3'
_chemical_formula_sum 'C14 H12 O3'
_chemical_formula_weight 228.24
_chemical_name_systematic
;
4-(Benzyloxy)benzoic acid
;
_space_group_crystal_system monoclinic
_space_group_IT_number 14
_space_group_name_Hall '-P 2yn'
_space_group_name_H-M_alt 'P 1 21/n 1'
_atom_sites_solution_hydrogens geom
_audit_creation_method
;
Olex2 1.5
(compiled 2024.02.16 svn.r378c4104 for OlexSys, GUI svn.r6928)
;
_cell_angle_alpha 90
_cell_angle_beta 97.744(5)
_cell_angle_gamma 90
_cell_formula_units_Z 4
_cell_length_a 10.0564(5)
_cell_length_b 3.9985(2)
_cell_length_c 28.2235(14)
_cell_measurement_reflns_used 5298
_cell_measurement_temperature 304.55(10)
_cell_measurement_theta_max 29.8230
_cell_measurement_theta_min 2.0720
_cell_volume 1124.53(10)
_computing_cell_refinement
;
CrysAlisPro 1.171.42.77a (Rigaku OD, 2022)
;
_computing_data_collection
;
CrysAlisPro 1.171.42.77a (Rigaku OD, 2022)
;
_computing_data_reduction
;
CrysAlisPro 1.171.42.77a (Rigaku OD, 2022)
;
_computing_molecular_graphics
;
Olex2 1.5 (Dolomanov <i>et al.</i>,  2009)
;
_computing_publication_material
;
Olex2 1.5 (Dolomanov <i>et al.</i>,  2009)
;
_computing_structure_refinement
;
<i>SHELXL2018/3</i> (Sheldrick, 2015b)
;
_computing_structure_solution
;
<i>SHELXT2018/3</i> (Sheldrick, 2015b)
;
_diffrn_ambient_temperature 304.55(10)
_diffrn_detector 'Hybrid Pixel Array Detector'
_diffrn_detector_area_resol_mean 10.0000
_diffrn_measured_fraction_theta_full 0.999
_diffrn_measured_fraction_theta_max 0.786
_diffrn_measurement_device 'four-circle diffractometer'
_diffrn_measurement_device_type 'XtaLAB Synergy R, DW system, HyPix'
_diffrn_measurement_method '\w scans'
_diffrn_radiation_monochromator mirror
_diffrn_radiation_probe x-ray
_diffrn_radiation_type 'Mo K\a'
_diffrn_radiation_wavelength 0.71073
_diffrn_reflns_av_R_equivalents 0.0190
_diffrn_reflns_av_unetI/netI 0.0189
_diffrn_reflns_limit_h_max 13
_diffrn_reflns_limit_h_min -12
_diffrn_reflns_limit_k_max 5
_diffrn_reflns_limit_k_min -4
_diffrn_reflns_limit_l_max 37
_diffrn_reflns_limit_l_min -29
_diffrn_reflns_number 10523
_diffrn_reflns_theta_full 25.242
_diffrn_reflns_theta_max 30.844
_diffrn_reflns_theta_min 2.075
_diffrn_source 'Rotating-anode X-ray tube'
_exptl_absorpt_coefficient_mu 0.095
_exptl_absorpt_correction_T_max 1.00000
_exptl_absorpt_correction_T_min 0.87474
_exptl_absorpt_correction_type multi-scan
_exptl_absorpt_process_details
;
(CrysAlisPro; Rigaku OD, 2022)
;
_exptl_crystal_colour 'clear light colourless'
_exptl_crystal_density_diffrn 1.348
_exptl_crystal_description block
_exptl_crystal_F_000 480
_exptl_crystal_size_max 0.16
_exptl_crystal_size_mid 0.15
_exptl_crystal_size_min 0.13
_refine_diff_density_max 0.257
_refine_diff_density_min -0.191
_refine_ls_extinction_coef 0.008(2)
_refine_ls_extinction_expression Fc^*^=kFc[1+0.001xFc^2^\l^3^/sin(2\q)]^-1/4^
_refine_ls_extinction_method
;
<i>SHELXL2018/3</i> (Sheldrick, 2015b)
;
_refine_ls_goodness_of_fit_ref 1.077
_refine_ls_hydrogen_treatment constr
_refine_ls_matrix_type full
_refine_ls_number_parameters 156
_refine_ls_number_reflns 2793
_refine_ls_number_restraints 0
_refine_ls_restrained_S_all 1.077
_refine_ls_R_factor_all 0.0627
_refine_ls_R_factor_gt 0.0442
_refine_ls_shift/su_max 0.000
_refine_ls_shift/su_mean 0.000
_refine_ls_structure_factor_coef Fsqd
_refine_ls_weighting_details 'w=1/[\s^2^(Fo^2^)+(0.0641P)^2^+0.1717P] where P=(Fo^2^+2Fc^2^)/3'
_refine_ls_weighting_scheme calc
_refine_ls_wR_factor_gt 0.1223
_refine_ls_wR_factor_ref 0.1352
_reflns_number_gt 1996
_reflns_number_total 2793
_reflns_threshold_expression 'I > 2\s(I)'
_cod_data_source_file hb4473.cif
_cod_data_source_block I
_cod_original_cell_volume 1124.54(10)
_cod_database_code 1572308
_shelx_space_group_comment
;
The symmetry employed for this shelxl refinement is uniquely defined
by the following loop, which should always be used as a source of
symmetry information in preference to the above space-group names.
They are only intended as comments.
;
_shelx_estimated_absorpt_t_min 0.985
_shelx_estimated_absorpt_t_max 0.988

loop_
_space_group_symop_operation_xyz
'x, y, z'
'-x+1/2, y+1/2, -z+1/2'
'-x, -y, -z'
'x-1/2, -y-1/2, z-1/2'

loop_
_atom_site_type_symbol
_atom_site_label
_atom_site_fract_x
_atom_site_fract_y
_atom_site_fract_z
_atom_site_U_iso_or_equiv
_atom_site_adp_type
_atom_site_calc_flag
_atom_site_occupancy
_atom_site_disorder_assembly
_atom_site_disorder_group
O O3 0.35692(9) 0.6152(3) 0.36054(4) 0.0557(3) Uani d 1 . .
O O2 0.94382(10) 0.2255(4) 0.45018(4) 0.0666(4) Uani d 1 . .
O O1 0.83138(10) 0.0288(4) 0.50696(4) 0.0658(4) Uani d 1 . .
H H1 0.906153 -0.043118 0.517133 0.099 Uiso calc 1 . .
C C4 0.46870(13) 0.5035(4) 0.38859(5) 0.0444(3) Uani d 1 . .
C C5 0.58913(14) 0.5572(4) 0.37085(5) 0.0503(4) Uani d 1 . .
H H5 0.589311 0.663292 0.341539 0.060 Uiso calc 1 . .
C C6 0.70792(13) 0.4545(4) 0.39638(5) 0.0491(4) Uani d 1 . .
H H6 0.788198 0.490876 0.384244 0.059 Uiso calc 1 . .
C C1 0.70890(12) 0.2960(4) 0.44041(4) 0.0431(3) Uani d 1 . .
C C2 0.58902(13) 0.2464(4) 0.45795(5) 0.0495(4) Uani d 1 . .
H H2 0.589103 0.142972 0.487473 0.059 Uiso calc 1 . .
C C3 0.46833(14) 0.3477(4) 0.43243(5) 0.0505(4) Uani d 1 . .
H H3 0.388052 0.311700 0.444589 0.061 Uiso calc 1 . .
C C8 0.22907(13) 0.5294(4) 0.37376(5) 0.0526(4) Uani d 1 . .
H H8A 0.216021 0.642645 0.403176 0.063 Uiso calc 1 . .
H H8B 0.224207 0.290205 0.378971 0.063 Uiso calc 1 . .
C C9 0.12226(13) 0.6340(3) 0.33413(5) 0.0452(3) Uani d 1 . .
C C10 0.13472(15) 0.5661(4) 0.28683(5) 0.0548(4) Uani d 1 . .
H H10 0.211545 0.460996 0.279204 0.066 Uiso calc 1 . .
C C11 0.03322(16) 0.6542(4) 0.25081(6) 0.0616(4) Uani d 1 . .
H H11 0.042281 0.608856 0.219082 0.074 Uiso calc 1 . .
C C12 -0.08060(15) 0.8081(4) 0.26183(6) 0.0625(4) Uani d 1 . .
H H12 -0.148833 0.865897 0.237618 0.075 Uiso calc 1 . .
C C13 -0.09369(15) 0.8766(4) 0.30845(6) 0.0623(4) Uani d 1 . .
H H13 -0.170991 0.980303 0.315929 0.075 Uiso calc 1 . .
C C14 0.00810(14) 0.7917(4) 0.34459(6) 0.0536(4) Uani d 1 . .
H H14 -0.000845 0.841711 0.376181 0.064 Uiso calc 1 . .
C C7 0.83567(13) 0.1772(4) 0.46735(5) 0.0467(3) Uani d 1 . .

loop_
_atom_site_aniso_label
_atom_site_aniso_U_11
_atom_site_aniso_U_22
_atom_site_aniso_U_33
_atom_site_aniso_U_12
_atom_site_aniso_U_13
_atom_site_aniso_U_23
O3 0.0376(5) 0.0723(7) 0.0548(6) -0.0030(5) -0.0018(4) 0.0171(5)
O2 0.0403(5) 0.1045(10) 0.0549(6) 0.0051(6) 0.0064(4) 0.0152(6)
O1 0.0449(6) 0.0978(9) 0.0527(6) 0.0062(6) 0.0000(5) 0.0210(6)
C4 0.0394(7) 0.0492(8) 0.0425(7) -0.0025(6) -0.0015(5) 0.0019(6)
C5 0.0461(7) 0.0633(9) 0.0407(7) -0.0034(6) 0.0029(6) 0.0094(6)
C6 0.0378(7) 0.0648(9) 0.0447(7) -0.0040(6) 0.0056(5) 0.0046(6)
C1 0.0390(7) 0.0499(8) 0.0392(6) -0.0014(5) 0.0011(5) -0.0005(5)
C2 0.0434(7) 0.0629(9) 0.0417(7) -0.0008(6) 0.0038(5) 0.0089(6)
C3 0.0378(7) 0.0644(10) 0.0492(8) -0.0020(6) 0.0058(5) 0.0083(7)
C8 0.0405(7) 0.0618(9) 0.0546(8) -0.0032(6) 0.0025(6) 0.0103(7)
C9 0.0374(6) 0.0455(8) 0.0515(8) -0.0053(5) 0.0019(5) 0.0046(6)
C10 0.0462(8) 0.0608(10) 0.0573(8) 0.0017(7) 0.0068(6) -0.0025(7)
C11 0.0607(9) 0.0722(11) 0.0497(8) -0.0119(8) -0.0004(7) 0.0001(7)
C12 0.0449(8) 0.0691(11) 0.0689(10) -0.0100(7) -0.0094(7) 0.0173(8)
C13 0.0396(7) 0.0666(11) 0.0803(11) 0.0039(7) 0.0063(7) 0.0117(8)
C14 0.0438(7) 0.0609(9) 0.0568(8) -0.0024(7) 0.0090(6) 0.0022(7)
C7 0.0406(7) 0.0584(9) 0.0403(7) -0.0004(6) 0.0022(5) -0.0007(6)

loop_
_atom_type_symbol
_atom_type_description
_atom_type_scat_dispersion_real
_atom_type_scat_dispersion_imag
_atom_type_scat_source
C C 0.0033 0.0016 'International Tables Vol C Tables 4.2.6.8 and 6.1.1.4'
H H 0.0000 0.0000 'International Tables Vol C Tables 4.2.6.8 and 6.1.1.4'
O O 0.0106 0.0060 'International Tables Vol C Tables 4.2.6.8 and 6.1.1.4'

loop_
_geom_angle_atom_site_label_1
_geom_angle_atom_site_label_2
_geom_angle_atom_site_label_3
_geom_angle_site_symmetry_1
_geom_angle_site_symmetry_3
_geom_angle
_geom_angle_publ_flag
C4 O3 C8 . . 118.15(11) ?
C7 O1 H1 . . 109.5 ?
O3 C4 C5 . . 115.61(12) ?
O3 C4 C3 . . 124.46(12) ?
C3 C4 C5 . . 119.93(12) ?
C4 C5 H5 . . 119.9 ?
C6 C5 C4 . . 120.30(12) ?
C6 C5 H5 . . 119.9 ?
C5 C6 H6 . . 119.8 ?
C5 C6 C1 . . 120.36(12) ?
C1 C6 H6 . . 119.8 ?
C6 C1 C7 . . 120.58(12) ?
C2 C1 C6 . . 118.97(12) ?
C2 C1 C7 . . 120.44(12) ?
C1 C2 H2 . . 119.4 ?
C1 C2 C3 . . 121.23(13) ?
C3 C2 H2 . . 119.4 ?
C4 C3 C2 . . 119.21(13) ?
C4 C3 H3 . . 120.4 ?
C2 C3 H3 . . 120.4 ?
O3 C8 H8A . . 110.0 ?
O3 C8 H8B . . 110.0 ?
O3 C8 C9 . . 108.51(11) ?
H8A C8 H8B . . 108.4 ?
C9 C8 H8A . . 110.0 ?
C9 C8 H8B . . 110.0 ?
C10 C9 C8 . . 121.00(13) ?
C14 C9 C8 . . 120.09(13) ?
C14 C9 C10 . . 118.89(13) ?
C9 C10 H10 . . 119.9 ?
C9 C10 C11 . . 120.29(14) ?
C11 C10 H10 . . 119.9 ?
C10 C11 H11 . . 119.9 ?
C12 C11 C10 . . 120.15(15) ?
C12 C11 H11 . . 119.9 ?
C11 C12 H12 . . 120.0 ?
C13 C12 C11 . . 119.97(14) ?
C13 C12 H12 . . 120.0 ?
C12 C13 H13 . . 120.0 ?
C12 C13 C14 . . 120.10(15) ?
C14 C13 H13 . . 120.0 ?
C9 C14 C13 . . 120.60(14) ?
C9 C14 H14 . . 119.7 ?
C13 C14 H14 . . 119.7 ?
O2 C7 O1 . . 122.78(12) ?
O2 C7 C1 . . 118.87(12) ?
O1 C7 C1 . . 118.36(12) ?

loop_
_geom_bond_atom_site_label_1
_geom_bond_atom_site_label_2
_geom_bond_site_symmetry_2
_geom_bond_distance
_geom_bond_publ_flag
O3 C4 . 1.3601(16) ?
O3 C8 . 1.4279(17) ?
O2 C7 . 1.2636(17) ?
O1 H1 . 0.8200 ?
O1 C7 . 1.2716(17) ?
C4 C5 . 1.3881(19) ?
C4 C3 . 1.3857(19) ?
C5 H5 . 0.9300 ?
C5 C6 . 1.3721(19) ?
C6 H6 . 0.9300 ?
C6 C1 . 1.3937(19) ?
C1 C2 . 1.3780(18) ?
C1 C7 . 1.4723(18) ?
C2 H2 . 0.9300 ?
C2 C3 . 1.3858(19) ?
C3 H3 . 0.9300 ?
C8 H8A . 0.9700 ?
C8 H8B . 0.9700 ?
C8 C9 . 1.5019(19) ?
C9 C10 . 1.384(2) ?
C9 C14 . 1.376(2) ?
C10 H10 . 0.9300 ?
C10 C11 . 1.386(2) ?
C11 H11 . 0.9300 ?
C11 C12 . 1.372(2) ?
C12 H12 . 0.9300 ?
C12 C13 . 1.368(2) ?
C13 H13 . 0.9300 ?
C13 C14 . 1.386(2) ?
C14 H14 . 0.9300 ?

loop_
_geom_hbond_atom_site_label_D
_geom_hbond_atom_site_label_H
_geom_hbond_atom_site_label_A
_geom_hbond_site_symmetry_A
_geom_hbond_distance_DH
_geom_hbond_distance_HA
_geom_hbond_distance_DA
_geom_hbond_angle_DHA
_geom_hbond_publ_flag
O1 H1 O2 3_756 0.82 1.81 2.6213(15) 169 yes

loop_
_geom_torsion_atom_site_label_1
_geom_torsion_atom_site_label_2
_geom_torsion_atom_site_label_3
_geom_torsion_atom_site_label_4
_geom_torsion_site_symmetry_1
_geom_torsion_site_symmetry_2
_geom_torsion_site_symmetry_3
_geom_torsion_site_symmetry_4
_geom_torsion
_geom_torsion_publ_flag
O3 C4 C5 C6 . . . . 179.92(14) ?
O3 C4 C3 C2 . . . . -179.61(14) ?
O3 C8 C9 C10 . . . . 45.48(19) ?
O3 C8 C9 C14 . . . . -136.32(14) ?
C4 O3 C8 C9 . . . . -171.59(12) ?
C4 C5 C6 C1 . . . . -0.2(2) ?
C5 C4 C3 C2 . . . . -0.2(2) ?
C5 C6 C1 C2 . . . . -0.4(2) ?
C5 C6 C1 C7 . . . . 178.37(14) ?
C6 C1 C2 C3 . . . . 0.7(2) ?
C6 C1 C7 O2 . . . . 0.9(2) ?
C6 C1 C7 O1 . . . . -178.79(15) ?
C1 C2 C3 C4 . . . . -0.4(2) ?
C2 C1 C7 O2 . . . . 179.73(14) ?
C2 C1 C7 O1 . . . . 0.0(2) ?
C3 C4 C5 C6 . . . . 0.5(2) ?
C8 O3 C4 C5 . . . . 172.07(13) ?
C8 O3 C4 C3 . . . . -8.5(2) ?
C8 C9 C10 C11 . . . . 177.81(14) ?
C8 C9 C14 C13 . . . . -177.25(14) ?
C9 C10 C11 C12 . . . . -0.3(3) ?
C10 C9 C14 C13 . . . . 1.0(2) ?
C10 C11 C12 C13 . . . . 0.4(3) ?
C11 C12 C13 C14 . . . . 0.2(3) ?
C12 C13 C14 C9 . . . . -0.9(2) ?
C14 C9 C10 C11 . . . . -0.4(2) ?
C7 C1 C2 C3 . . . . -178.11(14) ?
